data_4507468
loop_
_publ_author_name
'Cole, Jacqueline M.'
'Bowes, Katharine F.'
'Clark, Ian P.'
'Low, Kian Sing'
'Zeidler, Anita'
'Parker, Anthony W.'
'Laskar, Inamur R.'
'Chen, Teng-Ming'

_publ_section_title
;
 Material Profiling for Photocrystallography: Relating Single-Crystal
 Photophysical and Structural Properties of Luminescent Bis-Cyclometalated
 Iridium-Based Complexes
;
_journal_issue 5
_journal_name_full 'Crystal Growth &amp; Design'
_journal_page_first 1826
_journal_paper_doi 10.1021/cg301386s
_journal_volume 13
_journal_year 2013
_chemical_formula_moiety 'C33 H27 Ir N2 O2 S2'
_chemical_formula_sum 'C33 H27 Ir N2 O2 S2'
_chemical_formula_weight 739.89
_chemical_melting_point ?
_chemical_name_common 'Iridium 2'
_chemical_name_systematic
;
Iridium (4-methylphenylbenzothiazole)2 (acac)
;
_space_group_IT_number 61
_symmetry_cell_setting orthorhombic
_symmetry_space_group_name_Hall '-P 2ac 2ab'
_symmetry_space_group_name_H-M 'P b c a'
_atom_sites_solution_hydrogens geom
_atom_sites_solution_primary direct
_atom_sites_solution_secondary difmap
_audit_creation_method SHELXL-97
_cell_angle_alpha 90.00
_cell_angle_beta 90.00
_cell_angle_gamma 90.00
_cell_formula_units_Z 8
_cell_length_a 10.08770(10)
_cell_length_b 18.2730(2)
_cell_length_c 30.8642(3)
_cell_measurement_reflns_used 6491
_cell_measurement_temperature 180(2)
_cell_measurement_theta_max 27.50
_cell_measurement_theta_min 3.32
_cell_volume 5689.28(10)
_computing_cell_refinement 'HKL Scalepack (Otwinowski & Minor 1997)'
_computing_data_collection
;
"Collect" data collection software, Nonius' B.V., 1998.
;
_computing_data_reduction
;
HKL Denzo and Scalepack (Otwinowski & Minor 1997)
;
_computing_molecular_graphics 'SHELXTL-PLUS (Sheldrick, 1995)'
_computing_publication_material 'SHELXL-97 (Sheldrick, 1997)'
_computing_structure_refinement 'SHELXL-97 (Sheldrick, 1997)'
_computing_structure_solution 'SHELXS-97 (Sheldrick, 1990)'
_diffrn_ambient_temperature 180(2)
_diffrn_measured_fraction_theta_full 0.994
_diffrn_measured_fraction_theta_max 0.994
_diffrn_measurement_device_type 'Nonius KappaCCD'
_diffrn_measurement_method CCD
_diffrn_radiation_monochromator graphite
_diffrn_radiation_source 'fine-focus sealed tube'
_diffrn_radiation_type MoK\a
_diffrn_radiation_wavelength 0.71073
_diffrn_reflns_av_R_equivalents 0.0679
_diffrn_reflns_av_sigmaI/netI 0.0444
_diffrn_reflns_limit_h_max 13
_diffrn_reflns_limit_h_min -13
_diffrn_reflns_limit_k_max 23
_diffrn_reflns_limit_k_min -23
_diffrn_reflns_limit_l_max 40
_diffrn_reflns_limit_l_min -40
_diffrn_reflns_number 37810
_diffrn_reflns_theta_full 27.50
_diffrn_reflns_theta_max 27.50
_diffrn_reflns_theta_min 3.32
_exptl_absorpt_coefficient_mu 4.874
_exptl_absorpt_correction_T_max 0.712
_exptl_absorpt_correction_T_min 0.465
_exptl_absorpt_correction_type multi-scan
_exptl_absorpt_process_details
;
multi-scan from symmetry-related measurements Sortav Blessing (1995)
;
_exptl_crystal_colour orange
_exptl_crystal_density_diffrn 1.728
_exptl_crystal_density_meas ?
_exptl_crystal_density_method 'not measured'
_exptl_crystal_description block
_exptl_crystal_F_000 2912
_exptl_crystal_size_max 0.18
_exptl_crystal_size_mid 0.14
_exptl_crystal_size_min 0.07
_refine_diff_density_max 1.768
_refine_diff_density_min -1.443
_refine_diff_density_rms 0.137
_refine_ls_extinction_method none
_refine_ls_goodness_of_fit_ref 1.041
_refine_ls_hydrogen_treatment mixed
_refine_ls_matrix_type full
_refine_ls_number_parameters 365
_refine_ls_number_reflns 6491
_refine_ls_number_restraints 0
_refine_ls_restrained_S_all 1.041
_refine_ls_R_factor_all 0.0580
_refine_ls_R_factor_gt 0.0347
_refine_ls_shift/su_max 0.002
_refine_ls_shift/su_mean 0.000
_refine_ls_structure_factor_coef Fsqd
_refine_ls_weighting_details 'calc w=1/[\s^2^(Fo^2^)+(0.0422P)^2^+5.1489P] where P=(Fo^2^+2Fc^2^)/3'
_refine_ls_weighting_scheme calc
_refine_ls_wR_factor_gt 0.0782
_refine_ls_wR_factor_ref 0.0884
_reflns_number_gt 4781
_reflns_number_total 6491
_reflns_threshold_expression >2sigma(I)
_cod_data_source_file cg301386s_si_003.cif
_cod_data_source_block CCDC249029
_cod_depositor_comments
;
The following automatic conversions were performed:

'_chemical_melting_point' value 'not measured' was changed to '?' -
the value is undefined or not given.

'_symmetry_cell_setting' value
'Orthorhombic' changed to 'orthorhombic' according to
/home/saulius/struct/CIF-dictionaries/cif_core.dic dictionary named
'cif_core.dic' version 2.4.2 from 2011-04-26.

Automatic conversion script
Id: cif_fix_values 1891 2012-01-12 08:04:46Z andrius 

The following automatic conversions were performed:

'_exptl_crystal_density_meas' value 'not measured' was changed to '?'
- the value is perceived as not measured.

Automatic conversion script
Id: cif_fix_values 3008 2015-01-20 13:52:24Z robertas 
;
_cod_original_sg_symbol_H-M Pbca
_cod_database_code 4507468

loop_
_symmetry_equiv_pos_as_xyz
'x, y, z'
'-x+1/2, -y, z+1/2'
'-x, y+1/2, -z+1/2'
'x+1/2, -y+1/2, -z'
'-x, -y, -z'
'x-1/2, y, -z-1/2'
'x, -y-1/2, z-1/2'
'-x-1/2, y-1/2, z'

loop_
_atom_site_label
_atom_site_type_symbol
_atom_site_fract_x
_atom_site_fract_y
_atom_site_fract_z
_atom_site_U_iso_or_equiv
_atom_site_adp_type
_atom_site_occupancy
_atom_site_symmetry_multiplicity
_atom_site_calc_flag
_atom_site_refinement_flags
Ir1 Ir 0.331361(17) 0.030816(9) 0.634288(5) 0.02438(7) Uani 1 1 d .
S1 S 0.17686(14) 0.15969(7) 0.52160(4) 0.0440(3) Uani 1 1 d .
S2 S 0.51602(11) -0.00567(6) 0.76483(4) 0.0285(2) Uani 1 1 d .
O1 O 0.4076(3) -0.03764(16) 0.58409(10) 0.0336(8) Uani 1 1 d .
O2 O 0.2072(3) -0.06021(16) 0.65368(10) 0.0281(7) Uani 1 1 d .
N1 N 0.2123(4) 0.0746(2) 0.58704(12) 0.0296(9) Uani 1 1 d .
N2 N 0.4527(3) -0.00204(19) 0.68347(11) 0.0250(8) Uani 1 1 d .
C1 C 0.4005(5) 0.1507(2) 0.57756(14) 0.0322(11) Uani 1 1 d .
C2 C 0.4504(5) 0.1099(2) 0.61307(14) 0.0298(10) Uani 1 1 d .
C3 C 0.5806(5) 0.1250(2) 0.62564(15) 0.0318(11) Uani 1 1 d .
H3 H 0.6180 0.0980 0.6489 0.038 Uiso 1 1 calc R
C4 C 0.6578(5) 0.1785(3) 0.60519(16) 0.0347(11) Uani 1 1 d .
C5 C 0.6023(6) 0.2194(3) 0.57183(16) 0.0413(13) Uani 1 1 d .
H5 H 0.6527 0.2572 0.5586 0.050 Uiso 1 1 calc R
C6 C 0.4746(5) 0.2057(2) 0.55754(16) 0.0376(12) Uani 1 1 d .
H6 H 0.4378 0.2334 0.5344 0.045 Uiso 1 1 calc R
C7 C 0.2705(5) 0.1278(2) 0.56432(14) 0.0314(11) Uani 1 1 d .
C8 C 0.0488(5) 0.1000(3) 0.53538(16) 0.0409(12) Uani 1 1 d .
C9 C -0.0741(6) 0.0909(3) 0.51523(18) 0.0513(15) Uani 1 1 d .
H9 H -0.0966 0.1182 0.4901 0.062 Uiso 1 1 calc R
C10 C -0.1617(6) 0.0415(3) 0.5329(2) 0.0565(16) Uani 1 1 d .
H10 H -0.2461 0.0345 0.5199 0.068 Uiso 1 1 calc R
C11 C -0.1274(6) 0.0016(3) 0.56965(19) 0.0497(14) Uani 1 1 d .
H11 H -0.1895 -0.0321 0.5813 0.060 Uiso 1 1 calc R
C12 C -0.0054(5) 0.0097(3) 0.58973(17) 0.0395(12) Uani 1 1 d .
H12 H 0.0162 -0.0176 0.6149 0.047 Uiso 1 1 calc R
C13 C 0.0849(5) 0.0591(3) 0.57188(15) 0.0340(11) Uani 1 1 d .
C14 C 0.3171(4) 0.0792(2) 0.72354(14) 0.0236(9) Uani 1 1 d .
C15 C 0.2628(4) 0.0942(2) 0.68184(14) 0.0254(9) Uani 1 1 d .
C16 C 0.1677(4) 0.1504(2) 0.68037(14) 0.0258(9) Uani 1 1 d .
H16 H 0.1309 0.1636 0.6531 0.031 Uiso 1 1 calc R
C17 C 0.1253(4) 0.1877(2) 0.71738(15) 0.0292(10) Uani 1 1 d .
C18 C 0.1771(4) 0.1677(2) 0.75744(15) 0.0301(10) Uani 1 1 d .
H18 H 0.1456 0.1912 0.7829 0.036 Uiso 1 1 calc R
C19 C 0.2734(5) 0.1145(2) 0.76090(14) 0.0292(10) Uani 1 1 d .
H19 H 0.3094 0.1021 0.7884 0.035 Uiso 1 1 calc R
C20 C 0.4215(4) 0.0252(2) 0.72201(14) 0.0233(9) Uani 1 1 d .
C21 C 0.6066(4) -0.0586(2) 0.72889(15) 0.0261(9) Uani 1 1 d .
C22 C 0.7149(4) -0.1042(2) 0.73780(16) 0.0308(10) Uani 1 1 d .
H22 H 0.7447 -0.1116 0.7667 0.037 Uiso 1 1 calc R
C23 C 0.7771(5) -0.1383(2) 0.70319(17) 0.0353(11) Uani 1 1 d .
H23 H 0.8501 -0.1699 0.7084 0.042 Uiso 1 1 calc R
C24 C 0.7337(5) -0.1267(3) 0.66073(17) 0.0379(12) Uani 1 1 d .
H24 H 0.7798 -0.1495 0.6375 0.045 Uiso 1 1 calc R
C25 C 0.6257(5) -0.0830(2) 0.65177(16) 0.0316(10) Uani 1 1 d .
H25 H 0.5961 -0.0763 0.6228 0.038 Uiso 1 1 calc R
C26 C 0.5611(4) -0.0492(2) 0.68611(15) 0.0263(10) Uani 1 1 d .
C27 C 0.3753(5) -0.1037(3) 0.57745(16) 0.0370(11) Uani 1 1 d .
C28 C 0.2853(5) -0.1450(3) 0.60096(17) 0.0397(12) Uani 1 1 d .
H28A H 0.2750 -0.1945 0.5921 0.048 Uiso 1 1 calc R
C29 C 0.2084(5) -0.1228(3) 0.63587(15) 0.0317(10) Uani 1 1 d .
C30 C 0.4488(6) -0.1395(3) 0.54037(19) 0.0561(16) Uani 1 1 d .
H30A H 0.4552 -0.1051 0.5161 0.084 Uiso 1 1 calc R
H30B H 0.4008 -0.1834 0.5311 0.084 Uiso 1 1 calc R
H30C H 0.5381 -0.1532 0.5499 0.084 Uiso 1 1 calc R
C31 C 0.1158(5) -0.1782(3) 0.65652(18) 0.0413(12) Uani 1 1 d .
H31A H 0.1680 -0.2157 0.6715 0.062 Uiso 1 1 calc R
H31C H 0.0616 -0.2014 0.6340 0.062 Uiso 1 1 calc R
H31B H 0.0579 -0.1534 0.6774 0.062 Uiso 1 1 calc R
C32 C 0.8001(5) 0.1896(3) 0.61824(19) 0.0441(13) Uani 1 1 d .
H32A H 0.8460 0.2180 0.5959 0.066 Uiso 1 1 calc R
H32B H 0.8434 0.1419 0.6215 0.066 Uiso 1 1 calc R
H32C H 0.8036 0.2161 0.6458 0.066 Uiso 1 1 calc R
C33 C 0.0277(5) 0.2495(3) 0.71370(17) 0.0372(12) Uani 1 1 d .
H33A H -0.0146 0.2480 0.6851 0.056 Uiso 1 1 calc R
H33B H 0.0741 0.2962 0.7173 0.056 Uiso 1 1 calc R
H33C H -0.0399 0.2445 0.7363 0.056 Uiso 1 1 calc R

loop_
_atom_site_aniso_label
_atom_site_aniso_U_11
_atom_site_aniso_U_22
_atom_site_aniso_U_33
_atom_site_aniso_U_23
_atom_site_aniso_U_13
_atom_site_aniso_U_12
Ir1 0.03061(11) 0.02205(10) 0.02050(11) 0.00067(7) 0.00038(7) 0.00249(7)
S1 0.0615(9) 0.0400(7) 0.0304(7) 0.0080(5) -0.0100(6) 0.0053(6)
S2 0.0305(6) 0.0295(6) 0.0256(6) 0.0015(5) -0.0018(5) -0.0001(5)
O1 0.042(2) 0.0330(19) 0.0263(18) -0.0033(13) 0.0035(15) 0.0034(14)
O2 0.0373(17) 0.0218(15) 0.0250(17) -0.0026(13) 0.0008(14) 0.0000(14)
N1 0.038(2) 0.026(2) 0.025(2) 0.0002(16) -0.0035(17) 0.0074(17)
N2 0.030(2) 0.0198(17) 0.025(2) 0.0009(16) 0.0005(16) 0.0004(15)
C1 0.044(3) 0.028(2) 0.024(2) 0.0037(19) 0.009(2) 0.004(2)
C2 0.042(3) 0.026(2) 0.022(2) -0.0043(18) 0.007(2) 0.003(2)
C3 0.040(3) 0.028(2) 0.028(3) 0.0007(19) 0.002(2) 0.001(2)
C4 0.046(3) 0.027(2) 0.032(3) -0.006(2) 0.010(2) -0.003(2)
C5 0.063(4) 0.029(3) 0.032(3) 0.001(2) 0.013(3) -0.009(2)
C6 0.056(3) 0.029(2) 0.028(3) 0.004(2) 0.008(2) 0.007(2)
C7 0.047(3) 0.027(2) 0.021(2) 0.0014(19) -0.004(2) 0.013(2)
C8 0.055(3) 0.037(3) 0.031(3) -0.001(2) -0.006(2) 0.012(2)
C9 0.061(4) 0.051(3) 0.042(3) -0.001(3) -0.020(3) 0.019(3)
C10 0.045(4) 0.067(4) 0.058(4) -0.003(3) -0.017(3) 0.011(3)
C11 0.040(3) 0.054(3) 0.055(4) 0.004(3) -0.006(3) 0.002(3)
C12 0.037(3) 0.041(3) 0.041(3) 0.002(2) -0.004(2) 0.008(2)
C13 0.042(3) 0.035(3) 0.026(2) -0.003(2) -0.002(2) 0.012(2)
C14 0.024(2) 0.024(2) 0.023(2) 0.0002(17) 0.0006(18) -0.0017(17)
C15 0.028(2) 0.023(2) 0.025(2) 0.0008(18) 0.0028(19) -0.0007(18)
C16 0.032(2) 0.021(2) 0.024(2) 0.0013(18) -0.0034(19) -0.0008(18)
C17 0.030(2) 0.020(2) 0.037(3) -0.0042(19) -0.001(2) -0.0009(18)
C18 0.033(3) 0.028(2) 0.029(3) -0.0088(19) 0.006(2) -0.0021(19)
C19 0.034(3) 0.028(2) 0.026(2) -0.0027(18) -0.002(2) 0.002(2)
C20 0.026(2) 0.020(2) 0.024(2) 0.0026(17) -0.0026(19) -0.0063(17)
C21 0.030(2) 0.017(2) 0.031(2) 0.0035(18) 0.000(2) -0.0061(18)
C22 0.029(2) 0.025(2) 0.038(3) 0.004(2) -0.005(2) -0.0027(19)
C23 0.030(3) 0.024(2) 0.052(3) 0.003(2) -0.001(2) 0.002(2)
C24 0.033(3) 0.034(3) 0.047(3) -0.005(2) 0.005(2) 0.001(2)
C25 0.034(2) 0.032(2) 0.029(2) 0.003(2) 0.001(2) 0.001(2)
C26 0.031(2) 0.018(2) 0.030(2) 0.0028(18) 0.001(2) -0.0031(18)
C27 0.042(3) 0.041(3) 0.028(3) -0.012(2) 0.000(2) 0.003(2)
C28 0.045(3) 0.033(3) 0.040(3) -0.012(2) 0.006(2) 0.001(2)
C29 0.031(2) 0.029(2) 0.035(3) 0.002(2) -0.007(2) 0.001(2)
C30 0.063(4) 0.050(3) 0.055(4) -0.020(3) 0.022(3) -0.002(3)
C31 0.041(3) 0.034(3) 0.049(3) -0.005(2) 0.004(3) -0.004(2)
C32 0.046(3) 0.039(3) 0.048(3) -0.001(3) 0.007(3) -0.013(2)
C33 0.039(3) 0.029(2) 0.044(3) -0.009(2) -0.007(2) 0.008(2)

loop_
_atom_type_symbol
_atom_type_description
_atom_type_scat_dispersion_real
_atom_type_scat_dispersion_imag
_atom_type_scat_source
C C 0.0033 0.0016 'International Tables Vol C Tables 4.2.6.8 and 6.1.1.4'
N N 0.0061 0.0033 'International Tables Vol C Tables 4.2.6.8 and 6.1.1.4'
Ir Ir -1.4442 7.9887 'International Tables Vol C Tables 4.2.6.8 and 6.1.1.4'
O O 0.0106 0.0060 'International Tables Vol C Tables 4.2.6.8 and 6.1.1.4'
S S 0.1246 0.1234 'International Tables Vol C Tables 4.2.6.8 and 6.1.1.4'
H H 0.0000 0.0000 'International Tables Vol C Tables 4.2.6.8 and 6.1.1.4'

loop_
_geom_angle_atom_site_label_1
_geom_angle_atom_site_label_2
_geom_angle_atom_site_label_3
_geom_angle
_geom_angle_site_symmetry_3
C2 Ir1 C15 91.71(17) .
C2 Ir1 N2 95.56(17) .
C15 Ir1 N2 80.28(16) .
C2 Ir1 N1 80.56(18) .
C15 Ir1 N1 95.39(16) .
N2 Ir1 N1 174.14(14) .
C2 Ir1 O1 88.25(15) .
C15 Ir1 O1 178.97(16) .
N2 Ir1 O1 98.70(14) .
N1 Ir1 O1 85.62(14) .
C2 Ir1 O2 175.89(14) .
C15 Ir1 O2 92.39(14) .
N2 Ir1 O2 85.15(13) .
N1 Ir1 O2 99.05(14) .
O1 Ir1 O2 87.65(12) .
C7 S1 C8 90.4(2) .
C20 S2 C21 89.1(2) .
C27 O1 Ir1 125.7(3) .
C29 O2 Ir1 124.5(3) .
C7 N1 C13 112.1(4) .
C7 N1 Ir1 113.6(3) .
C13 N1 Ir1 134.2(3) .
C20 N2 C26 111.4(4) .
C20 N2 Ir1 114.5(3) .
C26 N2 Ir1 134.1(3) .
C6 C1 C2 122.0(5) .
C6 C1 C7 125.0(4) .
C2 C1 C7 113.0(4) .
C3 C2 C1 116.4(4) .
C3 C2 Ir1 128.3(3) .
C1 C2 Ir1 115.0(3) .
C2 C3 C4 122.4(4) .
C2 C3 H3 118.8 .
C4 C3 H3 118.8 .
C5 C4 C3 119.0(5) .
C5 C4 C32 120.7(5) .
C3 C4 C32 120.3(5) .
C6 C5 C4 120.9(5) .
C6 C5 H5 119.5 .
C4 C5 H5 119.5 .
C5 C6 C1 119.1(5) .
C5 C6 H6 120.4 .
C1 C6 H6 120.4 .
N1 C7 C1 117.7(4) .
N1 C7 S1 114.0(4) 1
C1 C7 S1 128.3(4) 1
N1 C7 S1 114.0(4) .
C1 C7 S1 128.3(4) .
C9 C8 C13 121.7(5) .
C9 C8 S1 128.5(4) 1
C13 C8 S1 109.8(4) 1
C9 C8 S1 128.5(4) .
C13 C8 S1 109.8(4) .
C10 C9 C8 118.1(5) .
C10 C9 H9 120.9 .
C8 C9 H9 120.9 .
C9 C10 C11 120.5(5) .
C9 C10 H10 119.8 .
C11 C10 H10 119.8 .
C12 C11 C10 122.0(6) .
C12 C11 H11 119.0 .
C10 C11 H11 119.0 .
C11 C12 C13 118.2(5) .
C11 C12 H12 120.9 .
C13 C12 H12 120.9 .
C12 C13 N1 126.8(4) .
C12 C13 C8 119.6(5) .
N1 C13 C8 113.6(5) .
C19 C14 C15 122.5(4) .
C19 C14 C20 125.1(4) .
C15 C14 C20 112.5(4) .
C16 C15 C14 115.6(4) .
C16 C15 Ir1 129.6(3) .
C14 C15 Ir1 114.8(3) .
C17 C16 C15 122.6(4) .
C17 C16 H16 118.7 .
C15 C16 H16 118.7 .
C18 C17 C16 118.9(4) .
C18 C17 C33 120.7(4) .
C16 C17 C33 120.4(4) .
C19 C18 C17 121.2(4) .
C19 C18 H18 119.4 .
C17 C18 H18 119.4 .
C18 C19 C14 119.1(4) .
C18 C19 H19 120.5 .
C14 C19 H19 120.5 .
N2 C20 C14 117.3(4) .
N2 C20 S2 115.6(3) .
C14 C20 S2 127.0(3) .
C22 C21 C26 120.7(4) .
C22 C21 S2 128.1(4) .
C26 C21 S2 111.1(3) .
C23 C22 C21 117.9(4) .
C23 C22 H22 121.0 .
C21 C22 H22 121.0 .
C22 C23 C24 120.9(4) .
C22 C23 H23 119.6 .
C24 C23 H23 119.6 .
C25 C24 C23 121.5(5) .
C25 C24 H24 119.2 .
C23 C24 H24 119.2 .
C24 C25 C26 118.4(4) .
C24 C25 H25 120.8 .
C26 C25 H25 120.8 .
C25 C26 N2 126.7(4) .
C25 C26 C21 120.5(4) .
N2 C26 C21 112.7(4) .
O1 C27 C28 127.0(4) .
O1 C27 C30 114.1(5) .
C28 C27 C30 118.8(4) .
C27 C28 C29 127.8(5) .
C27 C28 H28A 116.1 .
C29 C28 H28A 116.1 .
O2 C29 C28 127.2(5) .
O2 C29 C31 114.4(4) .
C28 C29 C31 118.4(4) .
C27 C30 H30A 109.5 .
C27 C30 H30B 109.5 .
H30A C30 H30B 109.5 .
C27 C30 H30C 109.5 .
H30A C30 H30C 109.5 .
H30B C30 H30C 109.5 .
C29 C31 H31A 109.5 .
C29 C31 H31C 109.5 .
H31A C31 H31C 109.5 .
C29 C31 H31B 109.5 .
H31A C31 H31B 109.5 .
H31C C31 H31B 109.5 .
C4 C32 H32A 109.5 .
C4 C32 H32B 109.5 .
H32A C32 H32B 109.5 .
C4 C32 H32C 109.5 .
H32A C32 H32C 109.5 .
H32B C32 H32C 109.5 .
C17 C33 H33A 109.5 .
C17 C33 H33B 109.5 .
H33A C33 H33B 109.5 .
C17 C33 H33C 109.5 .
H33A C33 H33C 109.5 .
H33B C33 H33C 109.5 .

loop_
_geom_bond_atom_site_label_1
_geom_bond_atom_site_label_2
_geom_bond_distance
_geom_bond_site_symmetry_2
Ir1 C2 1.990(5) .
Ir1 C15 1.993(4) .
Ir1 N2 2.040(4) .
Ir1 N1 2.052(4) .
Ir1 O1 2.135(3) .
Ir1 O2 2.167(3) .
S1 C7 1.724(4) .
S1 C8 1.743(6) .
S2 C20 1.725(4) .
S2 C21 1.732(5) .
O1 C27 1.267(6) .
O2 C29 1.269(5) .
N1 C7 1.334(6) .
N1 C13 1.397(6) .
N2 C20 1.328(5) .
N2 C26 1.395(5) .
C1 C6 1.397(6) .
C1 C2 1.417(6) .
C1 C7 1.436(7) .
C2 C3 1.397(7) .
C3 C4 1.400(6) .
C3 H3 0.9500 .
C4 C5 1.390(7) .
C4 C32 1.504(7) .
C5 C6 1.385(7) .
C5 H5 0.9500 .
C6 H6 0.9500 .
C7 S1 1.724(4) 1
C8 C9 1.397(7) .
C8 C13 1.400(7) .
C8 S1 1.743(6) 1
C9 C10 1.376(8) .
C9 H9 0.9500 .
C10 C11 1.392(9) .
C10 H10 0.9500 .
C11 C12 1.386(7) .
C11 H11 0.9500 .
C12 C13 1.395(7) .
C12 H12 0.9500 .
C14 C19 1.393(6) .
C14 C15 1.425(6) .
C14 C20 1.443(6) .
C15 C16 1.407(6) .
C16 C17 1.397(6) .
C16 H16 0.9500 .
C17 C18 1.391(7) .
C17 C33 1.502(6) .
C18 C19 1.379(6) .
C18 H18 0.9500 .
C19 H19 0.9500 .
C21 C22 1.401(6) .
C21 C26 1.408(6) .
C22 C23 1.387(7) .
C22 H22 0.9500 .
C23 C24 1.397(7) .
C23 H23 0.9500 .
C24 C25 1.379(7) .
C24 H24 0.9500 .
C25 C26 1.390(6) .
C25 H25 0.9500 .
C27 C28 1.386(7) .
C27 C30 1.512(7) .
C28 C29 1.388(7) .
C28 H28A 0.9500 .
C29 C31 1.518(7) .
C30 H30A 0.9800 .
C30 H30B 0.9800 .
C30 H30C 0.9800 .
C31 H31A 0.9800 .
C31 H31C 0.9800 .
C31 H31B 0.9800 .
C32 H32A 0.9800 .
C32 H32B 0.9800 .
C32 H32C 0.9800 .
C33 H33A 0.9800 .
C33 H33B 0.9800 .
C33 H33C 0.9800 .

loop_
_geom_torsion_atom_site_label_1
_geom_torsion_atom_site_label_2
_geom_torsion_atom_site_label_3
_geom_torsion_atom_site_label_4
_geom_torsion
_geom_torsion_site_symmetry_1
_geom_torsion_site_symmetry_4
C2 Ir1 O1 C27 178.6(4) . .
N2 Ir1 O1 C27 83.3(4) . .
N1 Ir1 O1 C27 -100.7(4) . .
O2 Ir1 O1 C27 -1.5(4) . .
C15 Ir1 O2 C29 -177.0(4) . .
N2 Ir1 O2 C29 -96.9(4) . .
N1 Ir1 O2 C29 87.2(4) . .
O1 Ir1 O2 C29 2.0(4) . .
C2 Ir1 N1 C7 4.1(3) . .
C15 Ir1 N1 C7 95.0(3) . .
O1 Ir1 N1 C7 -84.8(3) . .
O2 Ir1 N1 C7 -171.7(3) . .
C2 Ir1 N1 C13 -179.2(4) . .
C15 Ir1 N1 C13 -88.4(4) . .
O1 Ir1 N1 C13 91.8(4) . .
O2 Ir1 N1 C13 4.9(4) . .
C2 Ir1 N2 C20 97.9(3) . .
C15 Ir1 N2 C20 7.1(3) . .
O1 Ir1 N2 C20 -173.0(3) . .
O2 Ir1 N2 C20 -86.1(3) . .
C2 Ir1 N2 C26 -84.2(4) . .
C15 Ir1 N2 C26 -175.0(4) . .
O1 Ir1 N2 C26 4.9(4) . .
O2 Ir1 N2 C26 91.8(4) . .
C6 C1 C2 C3 -3.3(6) . .
C7 C1 C2 C3 175.1(4) . .
C6 C1 C2 Ir1 -176.9(3) . .
C7 C1 C2 Ir1 1.5(5) . .
C15 Ir1 C2 C3 89.2(4) . .
N2 Ir1 C2 C3 8.8(4) . .
N1 Ir1 C2 C3 -175.7(4) . .
O1 Ir1 C2 C3 -89.8(4) . .
C15 Ir1 C2 C1 -98.2(3) . .
N2 Ir1 C2 C1 -178.5(3) . .
N1 Ir1 C2 C1 -3.0(3) . .
O1 Ir1 C2 C1 82.9(3) . .
C1 C2 C3 C4 1.4(6) . .
Ir1 C2 C3 C4 174.0(3) . .
C2 C3 C4 C5 1.6(7) . .
C2 C3 C4 C32 -176.4(4) . .
C3 C4 C5 C6 -2.8(7) . .
C32 C4 C5 C6 175.2(5) . .
C4 C5 C6 C1 0.9(7) . .
C2 C1 C6 C5 2.2(7) . .
C7 C1 C6 C5 -175.9(4) . .
C13 N1 C7 C1 178.0(4) . .
Ir1 N1 C7 C1 -4.6(5) . .
C13 N1 C7 S1 -2.6(5) . 1
Ir1 N1 C7 S1 174.8(2) . 1
C13 N1 C7 S1 -2.6(5) . .
Ir1 N1 C7 S1 174.8(2) . .
C6 C1 C7 N1 -179.6(4) . .
C2 C1 C7 N1 2.2(6) . .
C6 C1 C7 S1 1.1(7) . 1
C2 C1 C7 S1 -177.2(3) . 1
C6 C1 C7 S1 1.1(7) . .
C2 C1 C7 S1 -177.2(3) . .
S1 S1 C7 N1 0.0(2) 1 .
C8 S1 C7 N1 1.5(4) . .
S1 S1 C7 C1 0.0(2) 1 .
C8 S1 C7 C1 -179.2(4) . .
C8 S1 C7 S1 0(100) . 1
S1 S1 C8 C9 0.00(8) 1 .
C7 S1 C8 C9 179.7(5) . .
S1 S1 C8 C13 0.00(11) 1 .
C7 S1 C8 C13 0.0(4) . .
C7 S1 C8 S1 0(96) . 1
C13 C8 C9 C10 1.5(8) . .
S1 C8 C9 C10 -178.0(4) 1 .
S1 C8 C9 C10 -178.0(4) . .
C8 C9 C10 C11 -0.3(9) . .
C9 C10 C11 C12 -0.2(9) . .
C10 C11 C12 C13 -0.5(9) . .
C11 C12 C13 N1 -179.6(5) . .
C11 C12 C13 C8 1.7(7) . .
C7 N1 C13 C12 -176.1(5) . .
Ir1 N1 C13 C12 7.2(7) . .
C7 N1 C13 C8 2.6(6) . .
Ir1 N1 C13 C8 -174.0(3) . .
C9 C8 C13 C12 -2.3(7) . .
S1 C8 C13 C12 177.4(4) 1 .
S1 C8 C13 C12 177.4(4) . .
C9 C8 C13 N1 178.9(4) . .
S1 C8 C13 N1 -1.5(5) 1 .
S1 C8 C13 N1 -1.5(5) . .
C19 C14 C15 C16 3.9(6) . .
C20 C14 C15 C16 -175.1(4) . .
C19 C14 C15 Ir1 -175.2(3) . .
C20 C14 C15 Ir1 5.8(5) . .
C2 Ir1 C15 C16 78.8(4) . .
N2 Ir1 C15 C16 174.2(4) . .
N1 Ir1 C15 C16 -1.9(4) . .
O2 Ir1 C15 C16 -101.2(4) . .
C2 Ir1 C15 C14 -102.3(3) . .
N2 Ir1 C15 C14 -6.9(3) . .
N1 Ir1 C15 C14 177.1(3) . .
O2 Ir1 C15 C14 77.7(3) . .
C14 C15 C16 C17 -2.2(6) . .
Ir1 C15 C16 C17 176.8(3) . .
C15 C16 C17 C18 -1.1(7) . .
C15 C16 C17 C33 177.4(4) . .
C16 C17 C18 C19 3.0(7) . .
C33 C17 C18 C19 -175.6(4) . .
C17 C18 C19 C14 -1.4(7) . .
C15 C14 C19 C18 -2.2(6) . .
C20 C14 C19 C18 176.7(4) . .
C26 N2 C20 C14 175.6(3) . .
Ir1 N2 C20 C14 -6.1(5) . .
C26 N2 C20 S2 -2.1(5) . .
Ir1 N2 C20 S2 176.32(18) . .
C19 C14 C20 N2 -178.7(4) . .
C15 C14 C20 N2 0.3(5) . .
C19 C14 C20 S2 -1.4(6) . .
C15 C14 C20 S2 177.6(3) . .
C21 S2 C20 N2 0.7(3) . .
C21 S2 C20 C14 -176.6(4) . .
C20 S2 C21 C22 178.6(4) . .
C20 S2 C21 C26 0.8(3) . .
C26 C21 C22 C23 1.3(6) . .
S2 C21 C22 C23 -176.3(3) . .
C21 C22 C23 C24 0.7(7) . .
C22 C23 C24 C25 -2.0(7) . .
C23 C24 C25 C26 1.1(7) . .
C24 C25 C26 N2 178.5(4) . .
C24 C25 C26 C21 0.9(7) . .
C20 N2 C26 C25 -175.1(4) . .
Ir1 N2 C26 C25 7.0(7) . .
C20 N2 C26 C21 2.6(5) . .
Ir1 N2 C26 C21 -175.3(3) . .
C22 C21 C26 C25 -2.2(6) . .
S2 C21 C26 C25 175.8(3) . .
C22 C21 C26 N2 180.0(4) . .
S2 C21 C26 N2 -2.1(5) . .
Ir1 O1 C27 C28 -0.1(8) . .
Ir1 O1 C27 C30 -178.1(3) . .
O1 C27 C28 C29 2.0(9) . .
C30 C27 C28 C29 180.0(5) . .
Ir1 O2 C29 C28 -1.1(7) . .
Ir1 O2 C29 C31 177.8(3) . .
C27 C28 C29 O2 -1.3(9) . .
C27 C28 C29 C31 179.8(5) . .
